data_7250271
loop_
_publ_author_name
'Takaishi, Kazuto'
'Morishita, Hajime'
'Iwaki, Kosuke'
'Ema, Tadashi'

_publ_section_title
;
 Deoxygenative dual CO2 conversions: methylenation and switchable
 N-formylation/N-methylation of tryptamines
;
_journal_issue 18
_journal_name_full 'Green Chemistry'
_journal_page_first 5359
_journal_page_last 5365
_journal_paper_doi 10.1039/D5GC00942A
_journal_volume 27
_journal_year 2025
_chemical_formula_moiety 'C12 H12 N2 O'
_chemical_formula_sum 'C12 H12 N2 O'
_chemical_formula_weight 200.24
_space_group_crystal_system orthorhombic
_space_group_IT_number 19
_space_group_name_Hall 'P 2ac 2ab'
_space_group_name_H-M_alt 'P 21 21 21'
_atom_sites_solution_hydrogens geom
_atom_sites_solution_primary dual
_audit_creation_date 2023-01-27
_audit_creation_method
;
Olex2 1.5
(compiled 2022.04.07 svn.rca3783a0 for OlexSys, GUI svn.r6498)
;
_audit_update_record
;
2024-12-28 deposited with the CCDC.	2025-04-07 downloaded from the CCDC.
;
_cell_angle_alpha 90
_cell_angle_beta 90
_cell_angle_gamma 90
_cell_formula_units_Z 4
_cell_length_a 6.0306(3)
_cell_length_b 10.3023(6)
_cell_length_c 16.1959(10)
_cell_measurement_reflns_used 8780
_cell_measurement_temperature 200
_cell_measurement_theta_max 29.4750
_cell_measurement_theta_min 2.3310
_cell_volume 1006.24(10)
_computing_cell_refinement 'CrysAlisPro 1.171.42.49 (Rigaku OD, 2022)'
_computing_data_collection 'CrystalClear-SM Expert 2.1 b46 (Rigaku, 2016)'
_computing_data_reduction 'CrysAlisPro 1.171.42.49 (Rigaku OD, 2022)'
_computing_molecular_graphics 'Olex2 1.5 (Dolomanov et al., 2009)'
_computing_publication_material 'Olex2 1.5 (Dolomanov et al., 2009)'
_computing_structure_refinement 'SHELXL-2018/3 (Sheldrick, 2018)'
_computing_structure_solution 'SHELXT 2018/2 (Sheldrick, 2018)'
_diffrn_ambient_temperature 200
_diffrn_detector CCD
_diffrn_detector_area_resol_mean 7.111
_diffrn_detector_type 'Rigaku Saturn724+ area detector'
_diffrn_measured_fraction_theta_full 1.000
_diffrn_measured_fraction_theta_max 0.962
_diffrn_measurement_details
;
List of Runs (angles in degrees, time in seconds):

  # Type    Start    End  Width  t~exp~   \w     \q     \k     \f   Frames
#--------------------------------------------------------------------------
  1  \w   -105.00  75.00   0.50    1.00    --  -15.00  45.00   0.00  360
  2  \w   -105.00  75.00   0.50    1.00    --  -15.00  45.00  90.00  360
  3  \w   -105.00  75.00   0.50    1.00    --  -15.00  45.00 180.00  360
  4  \w   -105.00  75.00   0.50    1.00    --  -15.00  45.00 270.00  360
;
_diffrn_measurement_device 'AFC11 SATURN724+ Right'
_diffrn_measurement_device_type 'Rigaku Varimax with Saturn'
_diffrn_measurement_method '\w scans'
_diffrn_orient_matrix_type 'CrysAlisPro convention (1999,Acta A55,543-557)'
_diffrn_orient_matrix_UB_11 0.0638116000
_diffrn_orient_matrix_UB_12 -0.0447543000
_diffrn_orient_matrix_UB_13 0.0232501000
_diffrn_orient_matrix_UB_21 0.0981794000
_diffrn_orient_matrix_UB_22 0.0238864000
_diffrn_orient_matrix_UB_23 -0.0187368000
_diffrn_orient_matrix_UB_31 0.0110255000
_diffrn_orient_matrix_UB_32 0.0465392000
_diffrn_orient_matrix_UB_33 0.0320436000
_diffrn_radiation_collimation 0.3
_diffrn_radiation_monochromator 'multi-layer mirror optics'
_diffrn_radiation_probe x-ray
_diffrn_radiation_type 'Mo K\a'
_diffrn_radiation_wavelength 0.71073
_diffrn_reflns_av_R_equivalents 0.0768
_diffrn_reflns_av_unetI/netI 0.0658
_diffrn_reflns_Laue_measured_fraction_full 1.000
_diffrn_reflns_Laue_measured_fraction_max 0.962
_diffrn_reflns_limit_h_max 8
_diffrn_reflns_limit_h_min -8
_diffrn_reflns_limit_k_max 14
_diffrn_reflns_limit_k_min -14
_diffrn_reflns_limit_l_max 22
_diffrn_reflns_limit_l_min -21
_diffrn_reflns_number 21034
_diffrn_reflns_point_group_measured_fraction_full 1.000
_diffrn_reflns_point_group_measured_fraction_max 0.938
_diffrn_reflns_theta_full 25.242
_diffrn_reflns_theta_max 30.761
_diffrn_reflns_theta_min 2.343
_diffrn_source 'rotating anode X-ray generator'
_diffrn_source_current 24.0
_diffrn_source_power 1.2
_diffrn_source_target Mo
_diffrn_source_type 'MicroMax 007'
_diffrn_source_voltage 50.0
_exptl_absorpt_coefficient_mu 0.086
_exptl_absorpt_correction_T_max 1.00000
_exptl_absorpt_correction_T_min 0.90957
_exptl_absorpt_correction_type multi-scan
_exptl_absorpt_process_details
;
CrysAlisPro 1.171.42.49 (Rigaku Oxford Diffraction, 2022)
Empirical absorption correction using spherical harmonics,
implemented in SCALE3 ABSPACK scaling algorithm.
;
_exptl_crystal_colour colourless
_exptl_crystal_colour_primary colourless
_exptl_crystal_density_diffrn 1.322
_exptl_crystal_density_method 'not measured'
_exptl_crystal_description needle
_exptl_crystal_F_000 424
_exptl_crystal_size_max 0.15
_exptl_crystal_size_mid 0.04
_exptl_crystal_size_min 0.03
_refine_diff_density_max 0.161
_refine_diff_density_min -0.209
_refine_diff_density_rms 0.046
_refine_ls_abs_structure_details
;
 Flack x determined using 635 quotients [(I+)-(I-)]/[(I+)+(I-)]
 (Parsons, Flack and Wagner, Acta Cryst. B69 (2013) 249-259).
;
_refine_ls_abs_structure_Flack -1.1(10)
_refine_ls_extinction_method none
_refine_ls_goodness_of_fit_ref 1.023
_refine_ls_hydrogen_treatment constr
_refine_ls_matrix_type full
_refine_ls_number_parameters 136
_refine_ls_number_reflns 2943
_refine_ls_number_restraints 0
_refine_ls_restrained_S_all 1.023
_refine_ls_R_factor_all 0.1013
_refine_ls_R_factor_gt 0.0600
_refine_ls_shift/su_max 0.000
_refine_ls_shift/su_mean 0.000
_refine_ls_structure_factor_coef Fsqd
_refine_ls_weighting_details 'w=1/[\s^2^(Fo^2^)+(0.0490P)^2^+0.1289P] where P=(Fo^2^+2Fc^2^)/3'
_refine_ls_weighting_scheme calc
_refine_ls_wR_factor_gt 0.1076
_refine_ls_wR_factor_ref 0.1205
_reflns_Friedel_coverage 0.679
_reflns_Friedel_fraction_full 1.000
_reflns_Friedel_fraction_max 0.904
_reflns_number_gt 2071
_reflns_number_total 2943
_reflns_threshold_expression 'I > 2\s(I)'
_cod_data_source_file d5gc00942a2.cif
_cod_data_source_block takaishi_autored
_cod_depositor_comments 'Adding full bibliography for 7250271--7250272.cif.'
_cod_database_code 7250271
_shelx_shelxl_version_number 2018/3
_chemical_oxdiff_formula O1N2C15H15
_shelx_space_group_comment
;
The symmetry employed for this shelxl refinement is uniquely defined
by the following loop, which should always be used as a source of
symmetry information in preference to the above space-group names.
They are only intended as comments.
;
_shelx_estimated_absorpt_t_max 0.997
_shelx_estimated_absorpt_t_min 0.987
_olex2_refinement_description
;
1. Fixed Uiso
 At 1.2 times of:
  All C(H) groups, All C(H,H) groups, All N(H) groups
2.a Secondary CH2 refined with riding coordinates:
 C8(H8A,H8B), C9(H9A,H9B), C10(H10A,H10B)
2.b Aromatic/amide H refined with riding coordinates:
 N1(H1), C2(H2), C3(H3), C4(H4), C5(H5), C12(H12)
;
_olex2_submission_special_instructions 'No special instructions were received'
_oxdiff_exptl_absorpt_empirical_details
;
Empirical correction (ABSPACK) includes:
- Absorption correction using spherical harmonics
- Frame scaling
- Detector area scaling
;
_oxdiff_exptl_absorpt_empirical_full_max 1.150
_oxdiff_exptl_absorpt_empirical_full_min 0.861

loop_
_space_group_symop_operation_xyz
'x, y, z'
'-x+1/2, -y, z+1/2'
'-x, y+1/2, -z+1/2'
'x+1/2, -y+1/2, -z'

loop_
_atom_site_label
_atom_site_type_symbol
_atom_site_fract_x
_atom_site_fract_y
_atom_site_fract_z
_atom_site_U_iso_or_equiv
_atom_site_adp_type
_atom_site_occupancy
_atom_site_site_symmetry_order
_atom_site_calc_flag
_atom_site_refinement_flags_posn
_atom_site_refinement_flags_adp
_atom_site_refinement_flags_occupancy
_atom_site_disorder_assembly
_atom_site_disorder_group
O1 O 0.8488(3) 0.33656(17) 0.71212(12) 0.0402(5) Uani 1 1 d . . . . .
N1 N 0.8064(4) 0.8286(2) 0.66967(14) 0.0338(5) Uani 1 1 d . . . . .
H1 H 0.930650 0.841393 0.696987 0.041 Uiso 1 1 calc R U . . .
N2 N 0.5882(3) 0.4945(2) 0.69649(13) 0.0309(5) Uani 1 1 d . . . . .
C1 C 0.7043(5) 0.9163(2) 0.61793(15) 0.0327(6) Uani 1 1 d . . . . .
C2 C 0.7642(6) 1.0430(3) 0.59653(17) 0.0436(7) Uani 1 1 d . . . . .
H2 H 0.893959 1.082538 0.618320 0.052 Uiso 1 1 calc R U . . .
C3 C 0.6274(6) 1.1081(3) 0.54259(19) 0.0523(9) Uani 1 1 d . . . . .
H3 H 0.664900 1.194024 0.526426 0.063 Uiso 1 1 calc R U . . .
C4 C 0.4359(6) 1.0517(3) 0.51109(19) 0.0506(9) Uani 1 1 d . . . . .
H4 H 0.345367 1.099862 0.474140 0.061 Uiso 1 1 calc R U . . .
C5 C 0.3748(5) 0.9272(3) 0.53242(16) 0.0397(7) Uani 1 1 d . . . . .
H5 H 0.243056 0.889618 0.510904 0.048 Uiso 1 1 calc R U . . .
C6 C 0.5111(4) 0.8574(2) 0.58646(15) 0.0304(6) Uani 1 1 d . . . . .
C7 C 0.5007(4) 0.7299(2) 0.62134(15) 0.0274(6) Uani 1 1 d . . . . .
C8 C 0.3355(4) 0.6246(2) 0.60940(15) 0.0312(6) Uani 1 1 d . . . . .
H8A H 0.362911 0.580046 0.556197 0.037 Uiso 1 1 calc R U . . .
H8B H 0.184078 0.661557 0.608115 0.037 Uiso 1 1 calc R U . . .
C9 C 0.3553(4) 0.5281(3) 0.68011(16) 0.0338(6) Uani 1 1 d . . . . .
H9A H 0.288812 0.566078 0.730511 0.041 Uiso 1 1 calc R U . . .
H9B H 0.271776 0.448364 0.666222 0.041 Uiso 1 1 calc R U . . .
C10 C 0.7367(4) 0.5995(3) 0.72127(17) 0.0340(6) Uani 1 1 d . . . . .
H10A H 0.892798 0.574171 0.711433 0.041 Uiso 1 1 calc R U . . .
H10B H 0.718091 0.618340 0.780814 0.041 Uiso 1 1 calc R U . . .
C11 C 0.6798(4) 0.7171(2) 0.67113(15) 0.0282(5) Uani 1 1 d . . . . .
C12 C 0.6599(5) 0.3726(3) 0.69492(15) 0.0330(6) Uani 1 1 d . . . . .
H12 H 0.556354 0.307644 0.679170 0.040 Uiso 1 1 calc R U . . .

loop_
_atom_site_aniso_label
_atom_site_aniso_U_11
_atom_site_aniso_U_22
_atom_site_aniso_U_33
_atom_site_aniso_U_23
_atom_site_aniso_U_13
_atom_site_aniso_U_12
O1 0.0352(10) 0.0383(10) 0.0471(11) 0.0013(9) -0.0073(9) 0.0065(9)
N1 0.0314(11) 0.0330(12) 0.0371(12) -0.0059(9) -0.0062(10) -0.0035(10)
N2 0.0239(10) 0.0341(12) 0.0347(12) 0.0023(9) -0.0013(9) -0.0016(9)
C1 0.0380(16) 0.0312(14) 0.0288(12) -0.0057(10) 0.0025(12) 0.0027(12)
C2 0.058(2) 0.0331(15) 0.0399(16) -0.0090(12) 0.0002(15) -0.0068(14)
C3 0.084(3) 0.0297(14) 0.0434(17) -0.0012(13) 0.0047(17) 0.0005(17)
C4 0.072(2) 0.0362(16) 0.0435(17) 0.0004(13) -0.0094(16) 0.0162(16)
C5 0.0445(17) 0.0402(15) 0.0344(14) -0.0020(12) -0.0037(13) 0.0082(14)
C6 0.0334(13) 0.0314(13) 0.0263(12) -0.0042(10) 0.0022(11) 0.0049(12)
C7 0.0245(12) 0.0322(13) 0.0255(13) -0.0034(10) 0.0001(11) 0.0043(11)
C8 0.0238(12) 0.0383(14) 0.0313(13) 0.0033(11) -0.0018(11) -0.0010(12)
C9 0.0225(12) 0.0410(14) 0.0380(15) 0.0051(11) -0.0026(11) -0.0005(12)
C10 0.0271(13) 0.0363(14) 0.0386(14) -0.0022(11) -0.0074(12) 0.0007(11)
C11 0.0258(12) 0.0297(13) 0.0291(12) -0.0054(10) -0.0001(12) 0.0000(11)
C12 0.0333(14) 0.0341(14) 0.0316(14) 0.0028(11) -0.0022(11) -0.0013(13)

loop_
_atom_type_symbol
_atom_type_description
_atom_type_scat_dispersion_real
_atom_type_scat_dispersion_imag
_atom_type_scat_source
C C 0.0033 0.0016 'International Tables Vol C Tables 4.2.6.8 and 6.1.1.4'
H H 0.0000 0.0000 'International Tables Vol C Tables 4.2.6.8 and 6.1.1.4'
N N 0.0061 0.0033 'International Tables Vol C Tables 4.2.6.8 and 6.1.1.4'
O O 0.0106 0.0060 'International Tables Vol C Tables 4.2.6.8 and 6.1.1.4'

loop_
_geom_angle_atom_site_label_1
_geom_angle_atom_site_label_2
_geom_angle_atom_site_label_3
_geom_angle
_geom_angle_site_symmetry_1
_geom_angle_site_symmetry_3
_geom_angle_publ_flag
C1 N1 H1 126.0 . . ?
C1 N1 C11 108.0(2) . . ?
C11 N1 H1 126.0 . . ?
C10 N2 C9 117.4(2) . . ?
C12 N2 C9 122.0(2) . . ?
C12 N2 C10 120.4(2) . . ?
N1 C1 C2 130.4(3) . . ?
N1 C1 C6 107.9(2) . . ?
C2 C1 C6 121.7(3) . . ?
C1 C2 H2 121.4 . . ?
C3 C2 C1 117.2(3) . . ?
C3 C2 H2 121.4 . . ?
C2 C3 H3 119.1 . . ?
C2 C3 C4 121.8(3) . . ?
C4 C3 H3 119.1 . . ?
C3 C4 H4 119.4 . . ?
C5 C4 C3 121.3(3) . . ?
C5 C4 H4 119.4 . . ?
C4 C5 H5 120.7 . . ?
C4 C5 C6 118.5(3) . . ?
C6 C5 H5 120.7 . . ?
C1 C6 C7 106.7(2) . . ?
C5 C6 C1 119.4(2) . . ?
C5 C6 C7 133.9(3) . . ?
C6 C7 C8 130.4(2) . . ?
C11 C7 C6 106.9(2) . . ?
C11 C7 C8 122.7(2) . . ?
C7 C8 H8A 109.9 . . ?
C7 C8 H8B 109.9 . . ?
C7 C8 C9 109.1(2) . . ?
H8A C8 H8B 108.3 . . ?
C9 C8 H8A 109.9 . . ?
C9 C8 H8B 109.9 . . ?
N2 C9 C8 111.4(2) . . ?
N2 C9 H9A 109.3 . . ?
N2 C9 H9B 109.3 . . ?
C8 C9 H9A 109.3 . . ?
C8 C9 H9B 109.3 . . ?
H9A C9 H9B 108.0 . . ?
N2 C10 H10A 110.1 . . ?
N2 C10 H10B 110.1 . . ?
N2 C10 C11 108.03(19) . . ?
H10A C10 H10B 108.4 . . ?
C11 C10 H10A 110.1 . . ?
C11 C10 H10B 110.1 . . ?
N1 C11 C10 123.8(2) . . ?
C7 C11 N1 110.5(2) . . ?
C7 C11 C10 125.8(2) . . ?
O1 C12 N2 125.6(2) . . ?
O1 C12 H12 117.2 . . ?
N2 C12 H12 117.2 . . ?

loop_
_geom_bond_atom_site_label_1
_geom_bond_atom_site_label_2
_geom_bond_distance
_geom_bond_site_symmetry_2
_geom_bond_publ_flag
O1 C12 1.230(3) . ?
N1 H1 0.8800 . ?
N1 C1 1.378(3) . ?
N1 C11 1.380(3) . ?
N2 C9 1.471(3) . ?
N2 C10 1.461(3) . ?
N2 C12 1.328(3) . ?
C1 C2 1.399(4) . ?
C1 C6 1.409(4) . ?
C2 H2 0.9500 . ?
C2 C3 1.376(4) . ?
C3 H3 0.9500 . ?
C3 C4 1.390(5) . ?
C4 H4 0.9500 . ?
C4 C5 1.378(4) . ?
C5 H5 0.9500 . ?
C5 C6 1.399(4) . ?
C6 C7 1.431(4) . ?
C7 C8 1.486(3) . ?
C7 C11 1.354(3) . ?
C8 H8A 0.9900 . ?
C8 H8B 0.9900 . ?
C8 C9 1.521(3) . ?
C9 H9A 0.9900 . ?
C9 H9B 0.9900 . ?
C10 H10A 0.9900 . ?
C10 H10B 0.9900 . ?
C10 C11 1.498(4) . ?
C12 H12 0.9500 . ?

loop_
_geom_torsion_atom_site_label_1
_geom_torsion_atom_site_label_2
_geom_torsion_atom_site_label_3
_geom_torsion_atom_site_label_4
_geom_torsion
_geom_torsion_site_symmetry_1
_geom_torsion_site_symmetry_2
_geom_torsion_site_symmetry_3
_geom_torsion_site_symmetry_4
_geom_torsion_publ_flag
N1 C1 C2 C3 -179.9(3) . . . . ?
N1 C1 C6 C5 179.4(2) . . . . ?
N1 C1 C6 C7 -0.1(3) . . . . ?
N2 C10 C11 N1 -170.4(2) . . . . ?
N2 C10 C11 C7 9.5(4) . . . . ?
C1 N1 C11 C7 0.6(3) . . . . ?
C1 N1 C11 C10 -179.5(2) . . . . ?
C1 C2 C3 C4 0.7(4) . . . . ?
C1 C6 C7 C8 -179.2(2) . . . . ?
C1 C6 C7 C11 0.4(3) . . . . ?
C2 C1 C6 C5 -0.1(4) . . . . ?
C2 C1 C6 C7 -179.6(2) . . . . ?
C2 C3 C4 C5 -0.2(5) . . . . ?
C3 C4 C5 C6 -0.4(4) . . . . ?
C4 C5 C6 C1 0.6(4) . . . . ?
C4 C5 C6 C7 179.9(3) . . . . ?
C5 C6 C7 C8 1.4(5) . . . . ?
C5 C6 C7 C11 -178.9(3) . . . . ?
C6 C1 C2 C3 -0.6(4) . . . . ?
C6 C7 C8 C9 -161.3(3) . . . . ?
C6 C7 C11 N1 -0.6(3) . . . . ?
C6 C7 C11 C10 179.5(2) . . . . ?
C7 C8 C9 N2 -46.1(3) . . . . ?
C8 C7 C11 N1 179.1(2) . . . . ?
C8 C7 C11 C10 -0.8(4) . . . . ?
C9 N2 C10 C11 -39.7(3) . . . . ?
C9 N2 C12 O1 -176.0(2) . . . . ?
C10 N2 C9 C8 61.3(3) . . . . ?
C10 N2 C12 O1 -0.9(4) . . . . ?
C11 N1 C1 C2 179.1(3) . . . . ?
C11 N1 C1 C6 -0.3(3) . . . . ?
C11 C7 C8 C9 19.1(3) . . . . ?
C12 N2 C9 C8 -123.5(2) . . . . ?
C12 N2 C10 C11 145.0(2) . . . . ?
